data_7134883
loop_
_publ_author_name
'Kuczmera, Thomas J.'
'Puylaert, Pim'
'Wirth, Thomas'
'Nachtsheim, Boris J.'

_publ_section_title
;
 Imidazopyridine substituted cyclic selenonium(IV) salts as chalcogen bond
 catalysts.
;
_journal_issue 74
_journal_name_full 'Chemical communications (Cambridge, England)'
_journal_page_first 14169
_journal_page_last 14172
_journal_paper_doi 10.1039/d5cc04027b
_journal_volume 61
_journal_year 2025
_chemical_formula_moiety 'C20 H16 N2 Se, 2(C F3 O3 S)'
_chemical_formula_sum 'C22 H16 F6 N2 O6 S2 Se'
_chemical_formula_weight 661.45
_space_group_crystal_system triclinic
_space_group_IT_number 2
_space_group_name_Hall '-P 1'
_space_group_name_H-M_alt 'P -1'
_atom_sites_solution_hydrogens geom
_atom_sites_solution_primary dual
_audit_creation_date 2024-12-06
_audit_creation_method
;
Olex2 1.5
(compiled 2024.02.16 svn.r378c4104 for OlexSys, GUI svn.r6928)
;
_audit_update_record
;
2024-12-06 deposited with the CCDC.	2025-07-24 downloaded from the CCDC.
;
_cell_angle_alpha 87.959(2)
_cell_angle_beta 87.081(2)
_cell_angle_gamma 70.209(2)
_cell_formula_units_Z 2
_cell_length_a 7.6925(4)
_cell_length_b 8.6622(4)
_cell_length_c 20.1522(11)
_cell_measurement_reflns_used 4987
_cell_measurement_temperature 100.00
_cell_measurement_theta_max 27.42
_cell_measurement_theta_min 2.33
_cell_volume 1261.63(11)
_computing_cell_refinement 'SAINT V8.40A (Bruker, 2019)'
_computing_data_reduction 'SAINT V8.40A (Bruker, 2019)'
_computing_molecular_graphics 'Olex2 1.5 (Dolomanov et al., 2009)'
_computing_publication_material 'Olex2 1.5 (Dolomanov et al., 2009)'
_computing_structure_refinement 'SHELXL 2019/3 (Sheldrick, 2015)'
_computing_structure_solution 'SHELXT 2018/2 (Sheldrick, 2018)'
_diffrn_ambient_temperature 100.00
_diffrn_measured_fraction_theta_full 0.999
_diffrn_measured_fraction_theta_max 0.991
_diffrn_measurement_device 'three-circle diffractometer'
_diffrn_measurement_device_type 'Bruker D8 Venture'
_diffrn_measurement_method '\w and \f scans'
_diffrn_radiation_monochromator 'mirror optics'
_diffrn_radiation_probe x-ray
_diffrn_radiation_type MoK\a
_diffrn_radiation_wavelength 0.71073
_diffrn_reflns_av_R_equivalents 0.0585
_diffrn_reflns_av_unetI/netI 0.0459
_diffrn_reflns_Laue_measured_fraction_full 0.999
_diffrn_reflns_Laue_measured_fraction_max 0.991
_diffrn_reflns_limit_h_max 10
_diffrn_reflns_limit_h_min -10
_diffrn_reflns_limit_k_max 12
_diffrn_reflns_limit_k_min -12
_diffrn_reflns_limit_l_max 28
_diffrn_reflns_limit_l_min -28
_diffrn_reflns_number 41923
_diffrn_reflns_point_group_measured_fraction_full 0.999
_diffrn_reflns_point_group_measured_fraction_max 0.991
_diffrn_reflns_theta_full 25.242
_diffrn_reflns_theta_max 30.569
_diffrn_reflns_theta_min 2.499
_diffrn_source 'microfocus Ims X-ray tube'
_diffrn_source_current 1.0
_diffrn_source_power 0.05
_diffrn_source_type 'Incoatec I\ms'
_exptl_absorpt_coefficient_mu 1.741
_exptl_absorpt_correction_T_max 0.7461
_exptl_absorpt_correction_T_min 0.6657
_exptl_absorpt_correction_type multi-scan
_exptl_absorpt_process_details
;
SADABS-2016/2 (Bruker,2016/2) was used for absorption correction.
wR2(int) was 0.1131 before and 0.0592 after correction.
The Ratio of minimum to maximum transmission is 0.8922.
The \l/2 correction factor is Not present.
;
_exptl_crystal_colour 'clear colourless'
_exptl_crystal_colour_lustre clear
_exptl_crystal_colour_primary colourless
_exptl_crystal_density_diffrn 1.741
_exptl_crystal_description plate
_exptl_crystal_F_000 660
_exptl_crystal_size_max 0.19
_exptl_crystal_size_mid 0.11
_exptl_crystal_size_min 0.03
_refine_diff_density_max 1.338
_refine_diff_density_min -0.762
_refine_diff_density_rms 0.110
_refine_ls_extinction_method none
_refine_ls_goodness_of_fit_ref 1.036
_refine_ls_hydrogen_treatment constr
_refine_ls_matrix_type full
_refine_ls_number_parameters 408
_refine_ls_number_reflns 7676
_refine_ls_number_restraints 54
_refine_ls_restrained_S_all 1.035
_refine_ls_R_factor_all 0.0688
_refine_ls_R_factor_gt 0.0510
_refine_ls_shift/su_max 0.001
_refine_ls_shift/su_mean 0.000
_refine_ls_structure_factor_coef Fsqd
_refine_ls_weighting_details 'w=1/[\s^2^(Fo^2^)+(0.0541P)^2^+2.9912P] where P=(Fo^2^+2Fc^2^)/3'
_refine_ls_weighting_scheme calc
_refine_ls_wR_factor_gt 0.1236
_refine_ls_wR_factor_ref 0.1321
_reflns_Friedel_coverage 0.000
_reflns_number_gt 6095
_reflns_number_total 7676
_reflns_threshold_expression 'I > 2\s(I)'
_cod_data_source_file d5cc04027b2.cif
_cod_data_source_block kuczmerat240506
_cod_depositor_comments 'Adding full bibliography for 7134883.cif.'
_cod_database_code 7134883
_shelx_shelxl_version_number 2019/3
_shelx_space_group_comment
;
The symmetry employed for this shelxl refinement is uniquely defined
by the following loop, which should always be used as a source of
symmetry information in preference to the above space-group names.
They are only intended as comments.
;
_shelx_estimated_absorpt_t_max 0.950
_shelx_estimated_absorpt_t_min 0.733
_olex2_refinement_description
;
1. Fixed Uiso
 At 1.2 times of:
  All C(H) groups
 At 1.5 times of:
  All C(H,H,H) groups
2. Restrained distances
 S2B-O6B \\sim S2A-O6A
 with sigma of 0.02
 S2B-C22B \\sim S2A-C22A
 with sigma of 0.02
 F4B-C22B \\sim F4A-C22A
 with sigma of 0.02
 F6B-C22B \\sim F6A-C22A
 with sigma of 0.02
 C22B-F5B \\sim C22A-F5A
 with sigma of 0.02
 S2B-F4B \\sim S2A-F4A
 with sigma of 0.04
 S2B-F6B \\sim S2A-F6A
 with sigma of 0.04
 S2B-F5B \\sim S2A-F5A
 with sigma of 0.04
 O6B-C22B \\sim O6A-C22A
 with sigma of 0.04
 F4B-F6B \\sim F4A-F6A
 with sigma of 0.04
 F4B-F5B \\sim F4A-F5A
 with sigma of 0.04
 F6B-F5B \\sim F6A-F5A
 with sigma of 0.04
3. Uiso/Uaniso restraints and constraints
Uanis(C22B) \\sim Ueq, Uanis(F5B) \\sim Ueq, Uanis(F6B) \\sim Ueq, Uanis(F4B)
\\sim Ueq: with sigma of 0.1 and sigma for terminal atoms of 0.2
4. Rigid body (RIGU) restrains
 F5B, C22B, F4B, F6B
 with sigma for 1-2 distances of 0.004 and sigma for 1-3 distances of 0.004
5. Others
 Sof(C22A)=Sof(S2A)=Sof(O6A)=Sof(F4A)=Sof(F6A)=Sof(F5A)=1-FVAR(1)
 Sof(S2B)=Sof(O6B)=Sof(F4B)=Sof(F6B)=Sof(C22B)=Sof(F5B)=FVAR(1)
6.a Aromatic/amide H refined with riding coordinates:
 C20(H20), C9(H9), C10(H10), C3(H3), C16(H16), C2(H2), C4(H4), C5(H5),
 C12(H12), C19(H19), C17(H17), C11(H11), C18(H18)
6.b Idealised Me refined as rotating group:
 C14(H14A,H14B,H14C)
;
_olex2_submission_special_instructions 'No special instructions were received'

loop_
_space_group_symop_operation_xyz
'x, y, z'
'-x, -y, -z'

loop_
_atom_site_label
_atom_site_type_symbol
_atom_site_fract_x
_atom_site_fract_y
_atom_site_fract_z
_atom_site_U_iso_or_equiv
_atom_site_adp_type
_atom_site_occupancy
_atom_site_site_symmetry_order
_atom_site_calc_flag
_atom_site_refinement_flags_posn
_atom_site_refinement_flags_adp
_atom_site_refinement_flags_occupancy
_atom_site_disorder_assembly
_atom_site_disorder_group
Se1 Se 0.54426(4) 0.38321(3) 0.76859(2) 0.02040(9) Uani 1 1 d . . . . .
S1 S 1.08109(10) 0.07519(9) 0.81885(4) 0.02138(15) Uani 1 1 d . . . . .
S2B S 0.6237(4) 0.2131(3) 0.59635(11) 0.0237(4) Uani 0.725(4) 1 d D . P A 1
F3 F 1.2391(3) -0.0266(3) 0.93163(11) 0.0384(5) Uani 1 1 d . . . . .
O2 O 1.1359(3) -0.0931(3) 0.79947(12) 0.0267(5) Uani 1 1 d . . . . .
F2 F 1.0223(4) 0.2075(3) 0.93602(12) 0.0475(6) Uani 1 1 d . . . . .
F1 F 0.9557(4) -0.0144(3) 0.93058(12) 0.0467(6) Uani 1 1 d . . . . .
O1 O 0.8920(4) 0.1710(3) 0.80514(15) 0.0394(7) Uani 1 1 d . . . . .
O3 O 1.2143(4) 0.1563(3) 0.80341(12) 0.0326(5) Uani 1 1 d . . . . .
N2 N 0.2074(3) 0.5282(3) 0.68598(12) 0.0188(5) Uani 1 1 d . . . . .
N1 N 0.2501(4) 0.7658(3) 0.66342(13) 0.0211(5) Uani 1 1 d . . . . .
O4 O 0.4938(4) 0.1572(4) 0.63967(18) 0.0515(8) Uani 1 1 d . . . . .
O5 O 0.6265(5) 0.3692(4) 0.62007(15) 0.0469(7) Uani 1 1 d . . . . .
C7 C 0.3781(4) 0.6805(3) 0.70799(15) 0.0202(5) Uani 1 1 d . . . . .
C8 C 0.3485(4) 0.5370(4) 0.72335(15) 0.0199(5) Uani 1 1 d . . . . .
C13 C 0.1443(4) 0.6735(4) 0.65039(14) 0.0205(5) Uani 1 1 d . . . . .
C6 C 0.5354(4) 0.7044(4) 0.73681(16) 0.0221(6) Uani 1 1 d . . . . .
C1 C 0.6418(4) 0.5632(4) 0.77119(17) 0.0225(6) Uani 1 1 d . . . . .
C15 C 0.4429(4) 0.3992(4) 0.85902(16) 0.0226(6) Uani 1 1 d . . . . .
C20 C 0.4947(5) 0.2555(4) 0.89725(17) 0.0259(6) Uani 1 1 d . . . . .
H20 H 0.572835 0.154870 0.878972 0.031 Uiso 1 1 calc R U . . .
C9 C 0.1315(4) 0.4068(4) 0.68195(16) 0.0245(6) Uani 1 1 d . . . . .
H9 H 0.177786 0.307158 0.706856 0.029 Uiso 1 1 calc R U . . .
C10 C -0.0110(5) 0.4329(5) 0.64147(19) 0.0323(7) Uani 1 1 d . . . . .
H10 H -0.063918 0.349527 0.637073 0.039 Uiso 1 1 calc R U . . .
C21 C 1.0744(5) 0.0597(4) 0.90886(17) 0.0296(7) Uani 1 1 d . . . . .
C14 C 0.2206(5) 0.9324(4) 0.63619(18) 0.0309(7) Uani 1 1 d . . . . .
H14A H 0.157872 1.013156 0.670091 0.046 Uiso 1 1 calc R U . . .
H14B H 0.144151 0.951289 0.597286 0.046 Uiso 1 1 calc R U . . .
H14C H 0.340262 0.943709 0.623094 0.046 Uiso 1 1 calc R U . . .
C3 C 0.8482(5) 0.6941(4) 0.80319(19) 0.0311(7) Uani 1 1 d . . . . .
H3 H 0.953868 0.693145 0.825832 0.037 Uiso 1 1 calc R U . . .
C16 C 0.3285(5) 0.5479(4) 0.88391(17) 0.0268(6) Uani 1 1 d . . . . .
H16 H 0.295878 0.644705 0.856836 0.032 Uiso 1 1 calc R U . . .
C2 C 0.7972(5) 0.5539(4) 0.80499(18) 0.0281(7) Uani 1 1 d . . . . .
H2 H 0.865925 0.456892 0.828281 0.034 Uiso 1 1 calc R U . . .
C4 C 0.7468(5) 0.8347(4) 0.7688(2) 0.0312(7) Uani 1 1 d . . . . .
H4 H 0.785443 0.927999 0.767930 0.037 Uiso 1 1 calc R U . . .
C5 C 0.5901(4) 0.8425(4) 0.73564(18) 0.0266(6) Uani 1 1 d . . . . .
H5 H 0.521463 0.939964 0.712586 0.032 Uiso 1 1 calc R U . . .
C12 C -0.0071(5) 0.7032(4) 0.60963(17) 0.0297(7) Uani 1 1 d . . . . .
H12 H -0.055472 0.803941 0.585625 0.036 Uiso 1 1 calc R U . . .
C19 C 0.4294(5) 0.2630(4) 0.96243(18) 0.0327(7) Uani 1 1 d . . . . .
H19 H 0.464664 0.166774 0.989817 0.039 Uiso 1 1 calc R U . . .
C17 C 0.2633(6) 0.5516(5) 0.94910(19) 0.0357(8) Uani 1 1 d . . . . .
H17 H 0.183925 0.651867 0.967270 0.043 Uiso 1 1 calc R U . . .
C11 C -0.0818(5) 0.5816(5) 0.60588(19) 0.0341(8) Uani 1 1 d . . . . .
H11 H -0.183976 0.598096 0.578595 0.041 Uiso 1 1 calc R U . . .
C18 C 0.3132(6) 0.4093(5) 0.98833(19) 0.0365(8) Uani 1 1 d . . . . .
H18 H 0.267224 0.412619 1.033103 0.044 Uiso 1 1 calc R U . . .
O6B O 0.7909(5) 0.0935(5) 0.5715(2) 0.0462(11) Uani 0.725(4) 1 d D . P A 1
F4B F 0.3345(7) 0.4100(7) 0.53762(19) 0.095(2) Uani 0.725(4) 1 d D U P A 1
F6B F 0.5789(10) 0.3331(9) 0.4768(2) 0.132(3) Uani 0.725(4) 1 d D U P A 1
C22B C 0.4894(14) 0.2858(13) 0.5239(3) 0.077(3) Uani 0.725(4) 1 d D U P A 1
F5B F 0.4445(9) 0.1627(10) 0.4985(3) 0.134(3) Uani 0.725(4) 1 d D U P A 1
C22A C 0.6540(17) 0.1682(14) 0.5306(5) 0.035(3) Uani 0.275(4) 1 d D . P A 2
S2A S 0.6303(9) 0.2067(8) 0.6182(3) 0.0189(10) Uani 0.275(4) 1 d D . P A 2
O6A O 0.8040(12) 0.1043(11) 0.6417(5) 0.032(2) Uani 0.275(4) 1 d D . P A 2
F4A F 0.5045(15) 0.2543(12) 0.4969(7) 0.044(3) Uani 0.275(4) 1 d D . P A 2
F6A F 0.7904(16) 0.2043(13) 0.5024(5) 0.062(3) Uani 0.275(4) 1 d D . P A 2
F5A F 0.6854(15) 0.0065(9) 0.5201(4) 0.051(3) Uani 0.275(4) 1 d D . P A 2

loop_
_atom_site_aniso_label
_atom_site_aniso_U_11
_atom_site_aniso_U_22
_atom_site_aniso_U_33
_atom_site_aniso_U_23
_atom_site_aniso_U_13
_atom_site_aniso_U_12
Se1 0.01798(14) 0.01135(13) 0.03059(17) 0.00057(10) -0.00709(11) -0.00249(10)
S1 0.0219(3) 0.0135(3) 0.0271(4) 0.0014(3) -0.0081(3) -0.0029(3)
S2B 0.0227(6) 0.0201(6) 0.0295(11) 0.0069(9) -0.0073(9) -0.0086(5)
F3 0.0411(12) 0.0407(12) 0.0335(11) 0.0101(9) -0.0158(9) -0.0130(10)
O2 0.0280(12) 0.0166(10) 0.0321(12) -0.0040(9) -0.0024(9) -0.0028(9)
F2 0.0547(15) 0.0404(13) 0.0466(14) -0.0229(11) 0.0061(11) -0.0137(12)
F1 0.0494(15) 0.0592(16) 0.0403(13) -0.0024(11) 0.0097(11) -0.0313(13)
O1 0.0292(13) 0.0196(12) 0.0635(18) -0.0024(11) -0.0233(12) 0.0026(10)
O3 0.0425(15) 0.0288(13) 0.0324(13) 0.0078(10) -0.0083(11) -0.0196(11)
N2 0.0155(11) 0.0178(11) 0.0213(12) 0.0015(9) -0.0011(9) -0.0034(9)
N1 0.0203(12) 0.0141(11) 0.0254(12) 0.0015(9) -0.0004(10) -0.0016(9)
O4 0.0440(17) 0.0328(15) 0.079(2) 0.0200(15) 0.0030(15) -0.0172(13)
O5 0.0595(19) 0.0426(17) 0.0505(17) -0.0137(13) 0.0066(14) -0.0329(15)
C7 0.0170(13) 0.0136(12) 0.0266(14) 0.0012(10) -0.0002(11) -0.0012(10)
C8 0.0133(12) 0.0160(13) 0.0293(15) 0.0036(11) -0.0054(10) -0.0034(10)
C13 0.0183(13) 0.0177(13) 0.0197(13) 0.0015(10) -0.0008(10) 0.0012(10)
C6 0.0161(13) 0.0144(13) 0.0329(16) -0.0030(11) 0.0008(11) -0.0015(10)
C1 0.0168(13) 0.0137(13) 0.0360(17) -0.0031(11) -0.0023(12) -0.0034(10)
C15 0.0253(15) 0.0154(13) 0.0277(15) 0.0021(11) -0.0091(12) -0.0066(11)
C20 0.0256(15) 0.0152(13) 0.0370(17) 0.0044(12) -0.0109(13) -0.0063(12)
C9 0.0206(14) 0.0241(15) 0.0298(16) 0.0031(12) -0.0023(12) -0.0090(12)
C10 0.0251(16) 0.0344(18) 0.0410(19) 0.0008(15) -0.0082(14) -0.0138(14)
C21 0.0302(17) 0.0288(17) 0.0302(17) -0.0040(13) 0.0000(13) -0.0104(14)
C14 0.0391(19) 0.0124(13) 0.0369(18) 0.0048(12) -0.0031(15) -0.0033(13)
C3 0.0214(15) 0.0259(16) 0.047(2) -0.0093(14) -0.0026(14) -0.0090(13)
C16 0.0294(16) 0.0160(14) 0.0323(17) 0.0007(12) -0.0052(13) -0.0036(12)
C2 0.0212(15) 0.0192(14) 0.0430(19) -0.0046(13) -0.0054(13) -0.0047(12)
C4 0.0223(15) 0.0228(15) 0.052(2) -0.0075(14) 0.0036(14) -0.0115(13)
C5 0.0212(14) 0.0160(13) 0.0422(19) -0.0029(12) 0.0026(13) -0.0058(11)
C12 0.0293(17) 0.0255(16) 0.0284(16) -0.0002(13) -0.0086(13) -0.0006(13)
C19 0.0368(19) 0.0274(17) 0.0366(19) 0.0116(14) -0.0130(15) -0.0139(15)
C17 0.040(2) 0.0281(18) 0.0348(19) -0.0033(14) 0.0002(15) -0.0064(15)
C11 0.0243(16) 0.0356(19) 0.0402(19) -0.0019(15) -0.0145(14) -0.0055(14)
C18 0.043(2) 0.039(2) 0.0292(17) 0.0017(15) -0.0048(15) -0.0153(17)
O6B 0.0288(19) 0.034(2) 0.063(3) 0.0096(18) -0.0045(18) 0.0060(16)
F4B 0.076(3) 0.105(4) 0.035(2) 0.002(2) -0.0067(19) 0.060(3)
F6B 0.137(5) 0.114(5) 0.042(3) 0.038(3) 0.045(3) 0.081(4)
C22B 0.079(5) 0.085(6) 0.021(3) -0.015(3) -0.009(3) 0.035(4)
F5B 0.098(5) 0.167(6) 0.105(5) -0.087(5) -0.051(4) 0.010(4)
C22A 0.047(8) 0.025(6) 0.035(7) -0.001(5) -0.005(6) -0.016(6)
S2A 0.0178(16) 0.0135(15) 0.024(3) 0.000(2) 0.000(2) -0.0028(12)
O6A 0.024(4) 0.028(5) 0.048(6) -0.003(4) -0.009(4) -0.013(4)
F4A 0.048(6) 0.031(5) 0.050(8) -0.002(5) -0.035(6) -0.004(5)
F6A 0.092(8) 0.057(6) 0.033(5) -0.012(4) 0.031(5) -0.027(6)
F5A 0.093(8) 0.022(4) 0.042(5) -0.008(3) -0.010(5) -0.025(5)

loop_
_atom_type_symbol
_atom_type_description
_atom_type_scat_dispersion_real
_atom_type_scat_dispersion_imag
_atom_type_scat_source
C C 0.0033 0.0016 'International Tables Vol C Tables 4.2.6.8 and 6.1.1.4'
H H 0.0000 0.0000 'International Tables Vol C Tables 4.2.6.8 and 6.1.1.4'
F F 0.0171 0.0103 'International Tables Vol C Tables 4.2.6.8 and 6.1.1.4'
N N 0.0061 0.0033 'International Tables Vol C Tables 4.2.6.8 and 6.1.1.4'
O O 0.0106 0.0060 'International Tables Vol C Tables 4.2.6.8 and 6.1.1.4'
S S 0.1246 0.1234 'International Tables Vol C Tables 4.2.6.8 and 6.1.1.4'
Se Se -0.0929 2.2259 'International Tables Vol C Tables 4.2.6.8 and 6.1.1.4'

loop_
_geom_angle_atom_site_label_1
_geom_angle_atom_site_label_2
_geom_angle_atom_site_label_3
_geom_angle
_geom_angle_site_symmetry_1
_geom_angle_site_symmetry_3
_geom_angle_publ_flag
C8 Se1 C1 84.46(13) . . ?
C8 Se1 C15 101.78(13) . . ?
C15 Se1 C1 97.31(13) . . ?
O2 S1 O1 114.26(15) . . ?
O2 S1 O3 115.65(16) . . ?
O2 S1 C21 102.87(15) . . ?
O1 S1 C21 102.45(18) . . ?
O3 S1 O1 115.19(16) . . ?
O3 S1 C21 103.91(15) . . ?
O4 S2B C22B 101.1(4) . . ?
O5 S2B O4 109.1(3) . . ?
O5 S2B C22B 99.3(4) . . ?
O6B S2B O4 118.8(3) . . ?
O6B S2B O5 120.0(3) . . ?
O6B S2B C22B 104.4(3) . . ?
C13 N2 C8 106.8(2) . . ?
C9 N2 C8 130.7(3) . . ?
C9 N2 C13 122.5(3) . . ?
C7 N1 C14 127.3(3) . . ?
C13 N1 C7 108.1(2) . . ?
C13 N1 C14 124.5(3) . . ?
N1 C7 C6 135.1(3) . . ?
C8 C7 N1 107.9(3) . . ?
C8 C7 C6 116.9(3) . . ?
N2 C8 Se1 135.2(2) . . ?
C7 C8 Se1 113.4(2) . . ?
C7 C8 N2 108.5(3) . . ?
N2 C13 C12 119.7(3) . . ?
N1 C13 N2 108.5(2) . . ?
N1 C13 C12 131.7(3) . . ?
C1 C6 C7 111.5(3) . . ?
C5 C6 C7 130.0(3) . . ?
C5 C6 C1 118.5(3) . . ?
C6 C1 Se1 113.1(2) . . ?
C2 C1 Se1 123.4(2) . . ?
C2 C1 C6 123.5(3) . . ?
C20 C15 Se1 116.4(2) . . ?
C16 C15 Se1 121.0(2) . . ?
C16 C15 C20 122.5(3) . . ?
C15 C20 H20 120.9 . . ?
C19 C20 C15 118.1(3) . . ?
C19 C20 H20 120.9 . . ?
N2 C9 H9 121.0 . . ?
C10 C9 N2 118.1(3) . . ?
C10 C9 H9 121.0 . . ?
C9 C10 H10 119.6 . . ?
C9 C10 C11 120.9(3) . . ?
C11 C10 H10 119.6 . . ?
F3 C21 S1 111.6(2) . . ?
F3 C21 F2 107.4(3) . . ?
F3 C21 F1 107.6(3) . . ?
F2 C21 S1 111.3(3) . . ?
F1 C21 S1 110.6(2) . . ?
F1 C21 F2 108.1(3) . . ?
N1 C14 H14A 109.5 . . ?
N1 C14 H14B 109.5 . . ?
N1 C14 H14C 109.5 . . ?
H14A C14 H14B 109.5 . . ?
H14A C14 H14C 109.5 . . ?
H14B C14 H14C 109.5 . . ?
C2 C3 H3 119.5 . . ?
C4 C3 H3 119.5 . . ?
C4 C3 C2 121.0(3) . . ?
C15 C16 H16 120.9 . . ?
C17 C16 C15 118.2(3) . . ?
C17 C16 H16 120.9 . . ?
C1 C2 C3 116.7(3) . . ?
C1 C2 H2 121.6 . . ?
C3 C2 H2 121.6 . . ?
C3 C4 H4 119.2 . . ?
C3 C4 C5 121.6(3) . . ?
C5 C4 H4 119.2 . . ?
C6 C5 H5 120.6 . . ?
C4 C5 C6 118.7(3) . . ?
C4 C5 H5 120.6 . . ?
C13 C12 H12 121.3 . . ?
C11 C12 C13 117.4(3) . . ?
C11 C12 H12 121.3 . . ?
C20 C19 H19 119.7 . . ?
C20 C19 C18 120.6(3) . . ?
C18 C19 H19 119.7 . . ?
C16 C17 H17 119.8 . . ?
C16 C17 C18 120.4(4) . . ?
C18 C17 H17 119.8 . . ?
C10 C11 H11 119.3 . . ?
C12 C11 C10 121.4(3) . . ?
C12 C11 H11 119.3 . . ?
C19 C18 C17 120.2(4) . . ?
C19 C18 H18 119.9 . . ?
C17 C18 H18 119.9 . . ?
F4B C22B S2B 112.1(5) . . ?
F4B C22B F5B 108.7(9) . . ?
F6B C22B S2B 112.8(8) . . ?
F6B C22B F4B 107.8(8) . . ?
F6B C22B F5B 105.3(8) . . ?
F5B C22B S2B 110.0(7) . . ?
F4A C22A S2A 113.8(10) . . ?
F4A C22A F5A 107.3(10) . . ?
F6A C22A S2A 112.1(9) . . ?
F6A C22A F4A 105.8(11) . . ?
F6A C22A F5A 107.5(11) . . ?
F5A C22A S2A 110.0(8) . . ?
O4 S2A O5 124.3(5) . . ?
O4 S2A C22A 104.7(6) . . ?
O4 S2A O6A 112.4(6) . . ?
O5 S2A C22A 102.4(5) . . ?
O5 S2A O6A 107.5(6) . . ?
O6A S2A C22A 102.9(7) . . ?

loop_
_geom_bond_atom_site_label_1
_geom_bond_atom_site_label_2
_geom_bond_distance
_geom_bond_site_symmetry_2
_geom_bond_publ_flag
Se1 C8 1.889(3) . ?
Se1 C1 1.949(3) . ?
Se1 C15 1.936(3) . ?
S1 O2 1.436(2) . ?
S1 O1 1.445(3) . ?
S1 O3 1.442(2) . ?
S1 C21 1.813(4) . ?
S2B O4 1.484(4) . ?
S2B O5 1.458(4) . ?
S2B O6B 1.431(5) . ?
S2B C22B 1.800(8) . ?
F3 C21 1.330(4) . ?
F2 C21 1.334(4) . ?
F1 C21 1.331(4) . ?
N2 C8 1.376(4) . ?
N2 C13 1.375(4) . ?
N2 C9 1.371(4) . ?
N1 C7 1.369(4) . ?
N1 C13 1.360(4) . ?
N1 C14 1.473(4) . ?
O4 S2A 1.312(8) . ?
O5 S2A 1.400(7) . ?
C7 C8 1.360(4) . ?
C7 C6 1.447(4) . ?
C13 C12 1.406(4) . ?
C6 C1 1.402(4) . ?
C6 C5 1.395(4) . ?
C1 C2 1.384(4) . ?
C15 C20 1.389(4) . ?
C15 C16 1.385(4) . ?
C20 H20 0.9500 . ?
C20 C19 1.378(5) . ?
C9 H9 0.9500 . ?
C9 C10 1.352(5) . ?
C10 H10 0.9500 . ?
C10 C11 1.403(5) . ?
C14 H14A 0.9800 . ?
C14 H14B 0.9800 . ?
C14 H14C 0.9800 . ?
C3 H3 0.9500 . ?
C3 C2 1.395(4) . ?
C3 C4 1.387(5) . ?
C16 H16 0.9500 . ?
C16 C17 1.380(5) . ?
C2 H2 0.9500 . ?
C4 H4 0.9500 . ?
C4 C5 1.388(5) . ?
C5 H5 0.9500 . ?
C12 H12 0.9500 . ?
C12 C11 1.366(5) . ?
C19 H19 0.9500 . ?
C19 C18 1.382(6) . ?
C17 H17 0.9500 . ?
C17 C18 1.390(5) . ?
C11 H11 0.9500 . ?
C18 H18 0.9500 . ?
F4B C22B 1.331(9) . ?
F6B C22B 1.282(11) . ?
C22B F5B 1.351(12) . ?
C22A S2A 1.798(12) . ?
C22A F4A 1.342(14) . ?
C22A F6A 1.292(14) . ?
C22A F5A 1.360(12) . ?
S2A O6A 1.425(9) . ?

loop_
_geom_torsion_atom_site_label_1
_geom_torsion_atom_site_label_2
_geom_torsion_atom_site_label_3
_geom_torsion_atom_site_label_4
_geom_torsion
_geom_torsion_site_symmetry_1
_geom_torsion_site_symmetry_2
_geom_torsion_site_symmetry_3
_geom_torsion_site_symmetry_4
_geom_torsion_publ_flag
Se1 C1 C2 C3 -178.9(3) . . . . ?
Se1 C15 C20 C19 178.2(2) . . . . ?
Se1 C15 C16 C17 -179.0(3) . . . . ?
O2 S1 C21 F3 61.0(3) . . . . ?
O2 S1 C21 F2 -179.1(2) . . . . ?
O2 S1 C21 F1 -58.9(3) . . . . ?
O1 S1 C21 F3 179.8(2) . . . . ?
O1 S1 C21 F2 -60.2(3) . . . . ?
O1 S1 C21 F1 60.0(3) . . . . ?
O3 S1 C21 F3 -60.0(3) . . . . ?
O3 S1 C21 F2 60.0(3) . . . . ?
O3 S1 C21 F1 -179.8(2) . . . . ?
N2 C13 C12 C11 -1.9(5) . . . . ?
N2 C9 C10 C11 -1.5(5) . . . . ?
N1 C7 C8 Se1 166.8(2) . . . . ?
N1 C7 C8 N2 2.9(4) . . . . ?
N1 C7 C6 C1 -169.0(3) . . . . ?
N1 C7 C6 C5 12.0(6) . . . . ?
N1 C13 C12 C11 178.4(3) . . . . ?
O4 S2B C22B F4B 61.9(9) . . . . ?
O4 S2B C22B F6B -176.3(7) . . . . ?
O4 S2B C22B F5B -59.1(7) . . . . ?
O5 S2B C22B F4B -49.9(9) . . . . ?
O5 S2B C22B F6B 71.9(7) . . . . ?
O5 S2B C22B F5B -170.9(6) . . . . ?
C7 N1 C13 N2 -0.9(3) . . . . ?
C7 N1 C13 C12 178.8(3) . . . . ?
C7 C6 C1 Se1 0.2(3) . . . . ?
C7 C6 C1 C2 -178.2(3) . . . . ?
C7 C6 C5 C4 178.6(3) . . . . ?
C8 N2 C13 N1 2.7(3) . . . . ?
C8 N2 C13 C12 -177.1(3) . . . . ?
C8 N2 C9 C10 178.5(3) . . . . ?
C8 C7 C6 C1 6.0(4) . . . . ?
C8 C7 C6 C5 -173.1(3) . . . . ?
C13 N2 C8 Se1 -162.3(3) . . . . ?
C13 N2 C8 C7 -3.4(3) . . . . ?
C13 N2 C9 C10 -0.3(5) . . . . ?
C13 N1 C7 C8 -1.2(3) . . . . ?
C13 N1 C7 C6 174.1(3) . . . . ?
C13 C12 C11 C10 0.2(6) . . . . ?
C6 C7 C8 Se1 -9.4(4) . . . . ?
C6 C7 C8 N2 -173.4(3) . . . . ?
C6 C1 C2 C3 -0.7(5) . . . . ?
C1 Se1 C8 N2 165.5(3) . . . . ?
C1 Se1 C8 C7 7.4(2) . . . . ?
C1 C6 C5 C4 -0.3(5) . . . . ?
C15 Se1 C8 N2 -98.2(3) . . . . ?
C15 Se1 C8 C7 103.7(2) . . . . ?
C15 C20 C19 C18 1.1(5) . . . . ?
C15 C16 C17 C18 0.5(6) . . . . ?
C20 C15 C16 C17 -0.5(5) . . . . ?
C20 C19 C18 C17 -1.2(6) . . . . ?
C9 N2 C8 Se1 18.7(5) . . . . ?
C9 N2 C8 C7 177.6(3) . . . . ?
C9 N2 C13 N1 -178.2(3) . . . . ?
C9 N2 C13 C12 2.0(4) . . . . ?
C9 C10 C11 C12 1.5(6) . . . . ?
C14 N1 C7 C8 175.5(3) . . . . ?
C14 N1 C7 C6 -9.2(6) . . . . ?
C14 N1 C13 N2 -177.8(3) . . . . ?
C14 N1 C13 C12 1.9(5) . . . . ?
C3 C4 C5 C6 -0.5(5) . . . . ?
C16 C15 C20 C19 -0.3(5) . . . . ?
C16 C17 C18 C19 0.3(6) . . . . ?
C2 C3 C4 C5 0.8(6) . . . . ?
C4 C3 C2 C1 -0.2(5) . . . . ?
C5 C6 C1 Se1 179.4(2) . . . . ?
C5 C6 C1 C2 1.0(5) . . . . ?
O6B S2B C22B F4B -174.3(7) . . . . ?
O6B S2B C22B F6B -52.5(8) . . . . ?
O6B S2B C22B F5B 64.7(7) . . . . ?
F4A C22A S2A O4 62.9(11) . . . . ?
F4A C22A S2A O5 -67.9(10) . . . . ?
F4A C22A S2A O6A -179.4(10) . . . . ?
F6A C22A S2A O4 -177.1(9) . . . . ?
F6A C22A S2A O5 52.1(10) . . . . ?
F6A C22A S2A O6A -59.4(11) . . . . ?
F5A C22A S2A O4 -57.5(10) . . . . ?
F5A C22A S2A O5 171.7(8) . . . . ?
F5A C22A S2A O6A 60.2(10) . . . . ?
